data_4102096
loop_
_publ_author_name
'Jinkun Huang'
'Johann Chan'
'Ying Chen'
'Christopher J. Borths'
'Kyle D. Baucom'
'Robert D. Larsen'
'Margaret M. Faul'

_publ_section_title
;
 A Highly Efficient Palladium/Copper Cocatalytic System for Direct
 Arylation of Heteroarenes: An Unexpected Effect of Cu(Xantphos)I
;
_journal_name_full 'Journal of the American Chemical Society'
_journal_page_first 3674
_journal_page_last 3675
_journal_paper_doi 10.1021/ja100354j
_journal_volume 132
_journal_year 2010
_chemical_formula_moiety 'C46 H37 Cu I N O P2 S, C H2 Cl2 '
_chemical_formula_sum 'C47 H39 Cl2 Cu I N O P2 S'
_chemical_formula_weight 989.13
_space_group_IT_number 14
_symmetry_cell_setting monoclinic
_symmetry_Int_Tables_number 14
_symmetry_space_group_name_Hall '-P 2yn'
_symmetry_space_group_name_H-M 'P 1 21/n 1'
_atom_sites_solution_hydrogens geom
_atom_sites_solution_primary direct
_atom_sites_solution_secondary difmap
_audit_creation_method SHELXL-97
_cell_angle_alpha 90.00
_cell_angle_beta 96.9360(10)
_cell_angle_gamma 90.00
_cell_formula_units_Z 4
_cell_length_a 10.58190(10)
_cell_length_b 21.4447(2)
_cell_length_c 19.0361(2)
_cell_measurement_reflns_used 9891
_cell_measurement_temperature 173(2)
_cell_measurement_theta_max 67.44
_cell_measurement_theta_min 3.12
_cell_volume 4288.17(7)
_computing_cell_refinement 'APEX2 (BRUKER, V5-0, 2008)'
_computing_data_collection 'COSMO (BRUKER, V1.58, 2007)'
_computing_data_reduction 'SAINT (BRUKER, V7.56A, 2008)'
_computing_molecular_graphics 'SHELXTL (Sheldrick, Acta Cryst. A64 2008, 112-122)'
_computing_publication_material 'SHELXTL (Sheldrick, Acta Cryst. A64 2008, 112-122)'
_computing_structure_refinement 'SHELXL (Sheldrick, Acta Cryst. A64 2008, 112-122)'
_computing_structure_solution 'SHELXS (Sheldrick, Acta Cryst. A64 2008, 112-122)'
_diffrn_ambient_temperature 173(2)
_diffrn_detector_area_resol_mean 836.6
_diffrn_measured_fraction_theta_full 0.984
_diffrn_measured_fraction_theta_max 0.984
_diffrn_measurement_device_type 'Bruker APEX-II CCD'
_diffrn_measurement_method '\f and \w scans'
_diffrn_radiation_monochromator graphite
_diffrn_radiation_probe x-ray
_diffrn_radiation_type CuK\a
_diffrn_radiation_wavelength 1.54178
_diffrn_reflns_av_R_equivalents 0.0417
_diffrn_reflns_av_sigmaI/netI 0.0238
_diffrn_reflns_limit_h_max 12
_diffrn_reflns_limit_h_min -12
_diffrn_reflns_limit_k_max 25
_diffrn_reflns_limit_k_min -25
_diffrn_reflns_limit_l_max 22
_diffrn_reflns_limit_l_min -22
_diffrn_reflns_number 60337
_diffrn_reflns_theta_full 68.05
_diffrn_reflns_theta_max 68.05
_diffrn_reflns_theta_min 3.12
_diffrn_source 'fine-focus sealed tube'
_exptl_absorpt_coefficient_mu 8.965
_exptl_absorpt_correction_T_max 0.4616
_exptl_absorpt_correction_T_min 0.0972
_exptl_absorpt_correction_type multi-scan
_exptl_absorpt_process_details SADABS
_exptl_crystal_colour yellow
_exptl_crystal_density_diffrn 1.532
_exptl_crystal_density_method 'not measured'
_exptl_crystal_description needle
_exptl_crystal_F_000 1992
_exptl_crystal_size_max 0.49
_exptl_crystal_size_mid 0.25
_exptl_crystal_size_min 0.10
_refine_diff_density_max 1.089
_refine_diff_density_min -0.943
_refine_diff_density_rms 0.096
_refine_ls_extinction_method none
_refine_ls_goodness_of_fit_ref 1.117
_refine_ls_hydrogen_treatment constr
_refine_ls_matrix_type full
_refine_ls_number_parameters 516
_refine_ls_number_reflns 7693
_refine_ls_number_restraints 3
_refine_ls_restrained_S_all 1.120
_refine_ls_R_factor_all 0.0470
_refine_ls_R_factor_gt 0.0448
_refine_ls_shift/su_max 0.000
_refine_ls_shift/su_mean 0.000
_refine_ls_structure_factor_coef Fsqd
_refine_ls_weighting_details 'calc w=1/[\s^2^(Fo^2^)+(0.0475P)^2^+15.8316P] where P=(Fo^2^+2Fc^2^)/3'
_refine_ls_weighting_scheme calc
_refine_ls_wR_factor_gt 0.1203
_refine_ls_wR_factor_ref 0.1216
_reflns_number_gt 7256
_reflns_number_total 7693
_reflns_threshold_expression >2sigma(I)
_cod_data_source_file ja100354j_si_003.cif
_cod_data_source_block amg2108_0m
_cod_original_sg_symbol_H-M 'P 21/n'
_cod_database_code 4102096

loop_
_symmetry_equiv_pos_as_xyz
'x, y, z'
'-x+1/2, y+1/2, -z+1/2'
'-x, -y, -z'
'x-1/2, -y-1/2, z-1/2'

loop_
_atom_site_label
_atom_site_type_symbol
_atom_site_fract_x
_atom_site_fract_y
_atom_site_fract_z
_atom_site_U_iso_or_equiv
_atom_site_adp_type
_atom_site_occupancy
_atom_site_symmetry_multiplicity
_atom_site_calc_flag
_atom_site_refinement_flags
_atom_site_disorder_assembly
_atom_site_disorder_group
Cu1 Cu 0.37534(6) 0.24380(3) 0.47218(3) 0.02495(15) Uani 1 1 d . . .
I1 I 0.45468(3) 0.158270(15) 0.384446(15) 0.03461(11) Uani 1 1 d . . .
S1 S 0.76235(13) 0.22744(10) 0.61011(8) 0.0671(5) Uani 1 1 d . . .
P1 P 0.20337(10) 0.20139(5) 0.51705(5) 0.0219(2) Uani 1 1 d . . .
P2 P 0.32398(10) 0.33204(5) 0.40751(5) 0.0217(2) Uani 1 1 d . . .
O1 O 0.1509(3) 0.33423(12) 0.51161(15) 0.0222(6) Uani 1 1 d . . .
N1 N 0.5406(3) 0.2548(2) 0.5455(2) 0.0334(9) Uani 1 1 d . . .
C1 C 0.6311(5) 0.2142(3) 0.5488(3) 0.0510(15) Uani 1 1 d . . .
H1 H 0.6258 0.1786 0.5189 0.061 Uiso 1 1 calc R . .
C2 C 0.5728(4) 0.3025(2) 0.5945(2) 0.0322(10) Uani 1 1 d . . .
C3 C 0.4969(6) 0.3533(3) 0.6069(3) 0.0428(12) Uani 1 1 d . . .
H3 H 0.4149 0.3580 0.5811 0.051 Uiso 1 1 calc R . .
C4 C 0.5420(6) 0.3965(3) 0.6570(3) 0.0524(15) Uani 1 1 d . . .
H4 H 0.4917 0.4320 0.6645 0.063 Uiso 1 1 calc R . .
C5 C 0.6604(6) 0.3891(3) 0.6969(3) 0.0542(16) Uani 1 1 d . . .
H5 H 0.6888 0.4192 0.7320 0.065 Uiso 1 1 calc R . .
C6 C 0.7365(5) 0.3390(3) 0.6863(3) 0.0528(17) Uani 1 1 d . . .
H6 H 0.8170 0.3337 0.7137 0.063 Uiso 1 1 calc R . .
C7 C 0.6920(5) 0.2956(3) 0.6338(3) 0.0422(13) Uani 1 1 d . . .
C8 C 0.1323(4) 0.31199(19) 0.5776(2) 0.0219(8) Uani 1 1 d . . .
C9 C 0.1448(4) 0.24752(19) 0.5872(2) 0.0231(8) Uani 1 1 d . . .
C10 C 0.1217(4) 0.2234(2) 0.6528(2) 0.0271(9) Uani 1 1 d . . .
H10 H 0.1263 0.1797 0.6608 0.032 Uiso 1 1 calc R . .
C11 C 0.0918(4) 0.2630(2) 0.7063(2) 0.0299(10) Uani 1 1 d . . .
H11 H 0.0760 0.2462 0.7506 0.036 Uiso 1 1 calc R . .
C12 C 0.0850(4) 0.3268(2) 0.6952(2) 0.0285(9) Uani 1 1 d . . .
H12 H 0.0668 0.3533 0.7327 0.034 Uiso 1 1 calc R . .
C13 C 0.1041(4) 0.3529(2) 0.6306(2) 0.0247(9) Uani 1 1 d . . .
C14 C 0.0923(5) 0.4222(2) 0.6131(2) 0.0306(10) Uani 1 1 d . . .
C15 C 0.1862(4) 0.43722(19) 0.5607(2) 0.0251(9) Uani 1 1 d . . .
C16 C 0.2499(4) 0.4938(2) 0.5567(2) 0.0305(10) Uani 1 1 d . . .
H16 H 0.2391 0.5255 0.5903 0.037 Uiso 1 1 calc R . .
C17 C 0.3285(4) 0.5048(2) 0.5049(3) 0.0307(10) Uani 1 1 d . . .
H17 H 0.3688 0.5442 0.5025 0.037 Uiso 1 1 calc R . .
C18 C 0.3486(4) 0.4588(2) 0.4567(2) 0.0280(9) Uani 1 1 d . . .
H18 H 0.4028 0.4667 0.4214 0.034 Uiso 1 1 calc R . .
C19 C 0.2901(4) 0.40095(19) 0.4595(2) 0.0233(8) Uani 1 1 d . . .
C20 C 0.2079(4) 0.39240(19) 0.5108(2) 0.0212(8) Uani 1 1 d . . .
C21 C 0.1159(7) 0.4624(2) 0.6799(3) 0.0522(15) Uani 1 1 d . . .
H21A H 0.0505 0.4534 0.7108 0.078 Uiso 1 1 calc R . .
H21B H 0.1120 0.5066 0.6667 0.078 Uiso 1 1 calc R . .
H21C H 0.2001 0.4529 0.7049 0.078 Uiso 1 1 calc R . .
C22 C -0.0436(5) 0.4349(2) 0.5764(3) 0.0423(12) Uani 1 1 d . . .
H22A H -0.0608 0.4079 0.5348 0.063 Uiso 1 1 calc R . .
H22B H -0.0507 0.4787 0.5617 0.063 Uiso 1 1 calc R . .
H22C H -0.1054 0.4261 0.6095 0.063 Uiso 1 1 calc R . .
C23 C 0.0629(4) 0.18895(19) 0.4525(2) 0.0242(9) Uani 1 1 d . . .
C24 C 0.0719(5) 0.1447(2) 0.3996(2) 0.0304(10) Uani 1 1 d . . .
H24 H 0.1504 0.1238 0.3968 0.036 Uiso 1 1 calc R . .
C25 C -0.0322(5) 0.1310(2) 0.3512(3) 0.0381(11) Uani 1 1 d . . .
H25 H -0.0254 0.1005 0.3157 0.046 Uiso 1 1 calc R . .
C26 C -0.1468(5) 0.1618(2) 0.3543(3) 0.0420(12) Uani 1 1 d . . .
H26 H -0.2188 0.1522 0.3213 0.050 Uiso 1 1 calc R . .
C27 C -0.1553(5) 0.2060(3) 0.4051(3) 0.0437(12) Uani 1 1 d . . .
H27 H -0.2332 0.2277 0.4064 0.052 Uiso 1 1 calc R . .
C28 C -0.0522(4) 0.2197(2) 0.4549(3) 0.0339(10) Uani 1 1 d . . .
H28 H -0.0602 0.2500 0.4905 0.041 Uiso 1 1 calc R . .
C29 C 0.2212(5) 0.1238(2) 0.5583(2) 0.0308(10) Uani 1 1 d . . .
C30 C 0.3419(6) 0.1044(2) 0.5850(3) 0.0452(13) Uani 1 1 d . . .
H30 H 0.4134 0.1304 0.5814 0.054 Uiso 1 1 calc R . .
C31 C 0.3578(8) 0.0458(3) 0.6175(3) 0.0651(19) Uani 1 1 d . . .
H31 H 0.4402 0.0327 0.6372 0.078 Uiso 1 1 calc R . .
C32 C 0.2549(8) 0.0073(3) 0.6211(3) 0.0589(18) Uani 1 1 d . . .
H32 H 0.2665 -0.0326 0.6425 0.071 Uiso 1 1 calc R . .
C33 C 0.1357(7) 0.0267(2) 0.5937(3) 0.0534(16) Uani 1 1 d . . .
H33 H 0.0648 0.0000 0.5963 0.064 Uiso 1 1 calc R . .
C34 C 0.1174(6) 0.0847(2) 0.5622(3) 0.0399(12) Uani 1 1 d . . .
H34 H 0.0344 0.0977 0.5434 0.048 Uiso 1 1 calc R . .
C35 C 0.4475(4) 0.3604(2) 0.3559(2) 0.0268(9) Uani 1 1 d . . .
C36 C 0.4218(5) 0.3952(3) 0.2949(3) 0.0422(12) Uani 1 1 d . . .
H36 H 0.3362 0.4057 0.2781 0.051 Uiso 1 1 calc R . .
C37 C 0.5200(5) 0.4151(3) 0.2576(3) 0.0457(13) Uani 1 1 d . . .
H37 H 0.5014 0.4394 0.2159 0.055 Uiso 1 1 calc R . .
C38 C 0.6434(5) 0.3996(2) 0.2813(3) 0.0374(11) Uani 1 1 d . . .
H38 H 0.7103 0.4134 0.2560 0.045 Uiso 1 1 calc R . .
C39 C 0.6709(4) 0.3642(2) 0.3418(3) 0.0365(11) Uani 1 1 d . . .
H39 H 0.7565 0.3533 0.3579 0.044 Uiso 1 1 calc R . .
C40 C 0.5728(4) 0.3445(2) 0.3788(3) 0.0299(10) Uani 1 1 d . . .
H40 H 0.5918 0.3199 0.4202 0.036 Uiso 1 1 calc R . .
C41 C 0.1825(4) 0.32760(19) 0.3429(2) 0.0228(8) Uani 1 1 d . . .
C42 C 0.1494(4) 0.2706(2) 0.3112(2) 0.0284(9) Uani 1 1 d . . .
H42 H 0.2014 0.2351 0.3229 0.034 Uiso 1 1 calc R . .
C43 C 0.0421(4) 0.2651(2) 0.2629(2) 0.0308(10) Uani 1 1 d . . .
H43 H 0.0208 0.2258 0.2418 0.037 Uiso 1 1 calc R . .
C44 C -0.0354(5) 0.3162(2) 0.2448(3) 0.0360(11) Uani 1 1 d . . .
H44 H -0.1099 0.3122 0.2119 0.043 Uiso 1 1 calc R . .
C45 C -0.0019(5) 0.3732(2) 0.2756(3) 0.0396(12) Uani 1 1 d . . .
H45 H -0.0526 0.4089 0.2626 0.048 Uiso 1 1 calc R . .
C46 C 0.1033(4) 0.3789(2) 0.3245(2) 0.0306(10) Uani 1 1 d . . .
H46 H 0.1229 0.4181 0.3463 0.037 Uiso 1 1 calc R . .
C1S C 0.2025(9) 0.4964(4) 0.0722(4) 0.095(3) Uani 1 1 d D . .
H1SA H 0.2380 0.5351 0.0584 0.114 Uiso 0.50 1 d PR A 1
H1SB H 0.1135 0.4949 0.0551 0.114 Uiso 0.50 1 d PR A 1
H1SC H 0.2830 0.5066 0.0565 0.114 Uiso 0.50 1 d PR A 2
H1SD H 0.1503 0.5330 0.0650 0.114 Uiso 0.50 1 d PR A 2
Cl1S Cl 0.2306(4) 0.48570(14) 0.16201(15) 0.1589(16) Uani 1 1 d D B .
Cl2S Cl 0.2861(5) 0.4321(2) 0.0432(3) 0.1063(16) Uani 0.50 1 d PD B 1
Cl3S Cl 0.1358(4) 0.44304(16) 0.0168(2) 0.0812(11) Uani 0.50 1 d PD B 2

loop_
_atom_site_aniso_label
_atom_site_aniso_U_11
_atom_site_aniso_U_22
_atom_site_aniso_U_33
_atom_site_aniso_U_23
_atom_site_aniso_U_13
_atom_site_aniso_U_12
Cu1 0.0210(3) 0.0321(3) 0.0219(3) -0.0003(2) 0.0033(2) 0.0030(2)
I1 0.03063(17) 0.04577(19) 0.02812(17) -0.00863(12) 0.00641(12) 0.00569(12)
S1 0.0294(7) 0.1232(15) 0.0452(8) -0.0240(9) -0.0103(6) 0.0271(8)
P1 0.0237(5) 0.0232(5) 0.0191(5) 0.0000(4) 0.0044(4) 0.0023(4)
P2 0.0195(5) 0.0277(5) 0.0184(5) -0.0002(4) 0.0045(4) 0.0002(4)
O1 0.0259(15) 0.0227(14) 0.0187(14) -0.0014(11) 0.0050(12) -0.0020(11)
N1 0.0207(18) 0.053(2) 0.026(2) -0.0005(17) -0.0005(15) 0.0023(17)
C1 0.036(3) 0.078(4) 0.036(3) -0.015(3) -0.007(2) 0.015(3)
C2 0.028(2) 0.051(3) 0.018(2) 0.0058(19) 0.0038(18) -0.008(2)
C3 0.050(3) 0.047(3) 0.030(3) 0.005(2) -0.005(2) 0.004(2)
C4 0.075(4) 0.047(3) 0.033(3) 0.001(2) -0.005(3) 0.000(3)
C5 0.066(4) 0.065(4) 0.032(3) -0.006(3) 0.007(3) -0.027(3)
C6 0.032(3) 0.100(5) 0.027(3) -0.004(3) 0.003(2) -0.025(3)
C7 0.024(2) 0.075(4) 0.028(2) 0.001(2) 0.005(2) -0.008(2)
C8 0.0190(19) 0.030(2) 0.0176(19) 0.0011(16) 0.0046(16) 0.0009(16)
C9 0.020(2) 0.029(2) 0.021(2) -0.0020(16) 0.0050(16) 0.0010(16)
C10 0.030(2) 0.030(2) 0.022(2) 0.0051(17) 0.0068(18) 0.0039(18)
C11 0.030(2) 0.041(3) 0.020(2) 0.0056(18) 0.0065(18) 0.0053(19)
C12 0.024(2) 0.041(2) 0.021(2) -0.0039(18) 0.0061(18) 0.0061(18)
C13 0.021(2) 0.029(2) 0.023(2) -0.0031(17) 0.0016(17) 0.0032(17)
C14 0.037(2) 0.027(2) 0.029(2) -0.0032(18) 0.011(2) 0.0045(19)
C15 0.024(2) 0.027(2) 0.024(2) -0.0012(16) 0.0005(17) 0.0034(17)
C16 0.030(2) 0.028(2) 0.033(2) -0.0072(18) 0.0008(19) -0.0005(18)
C17 0.025(2) 0.026(2) 0.039(3) -0.0015(19) -0.0003(19) -0.0061(17)
C18 0.023(2) 0.032(2) 0.029(2) 0.0013(18) 0.0031(18) -0.0042(17)
C19 0.022(2) 0.028(2) 0.0187(19) -0.0008(16) 0.0002(16) -0.0006(16)
C20 0.0193(19) 0.025(2) 0.0192(19) 0.0014(15) 0.0027(16) 0.0012(16)
C21 0.086(4) 0.033(3) 0.043(3) -0.013(2) 0.032(3) -0.003(3)
C22 0.033(3) 0.040(3) 0.058(3) 0.015(2) 0.020(2) 0.012(2)
C23 0.029(2) 0.026(2) 0.0182(19) 0.0031(16) 0.0057(17) -0.0039(17)
C24 0.034(2) 0.032(2) 0.025(2) -0.0008(18) 0.0057(19) 0.0002(19)
C25 0.044(3) 0.039(3) 0.031(3) -0.003(2) 0.004(2) -0.013(2)
C26 0.036(3) 0.044(3) 0.043(3) 0.005(2) -0.007(2) -0.013(2)
C27 0.029(3) 0.048(3) 0.053(3) 0.001(2) 0.000(2) 0.002(2)
C28 0.028(2) 0.037(3) 0.036(3) -0.002(2) 0.005(2) -0.0002(19)
C29 0.047(3) 0.021(2) 0.024(2) -0.0006(17) 0.005(2) 0.0060(19)
C30 0.058(3) 0.038(3) 0.037(3) 0.001(2) -0.004(3) 0.014(2)
C31 0.092(5) 0.048(4) 0.050(4) 0.005(3) -0.016(3) 0.029(4)
C32 0.111(6) 0.029(3) 0.036(3) 0.007(2) 0.007(3) 0.013(3)
C33 0.094(5) 0.027(3) 0.042(3) 0.004(2) 0.020(3) -0.005(3)
C34 0.058(3) 0.029(2) 0.035(3) 0.002(2) 0.015(2) -0.001(2)
C35 0.023(2) 0.032(2) 0.026(2) -0.0044(18) 0.0091(18) -0.0033(17)
C36 0.030(2) 0.063(3) 0.035(3) 0.014(2) 0.010(2) 0.000(2)
C37 0.043(3) 0.063(4) 0.034(3) 0.010(2) 0.017(2) -0.005(3)
C38 0.036(3) 0.042(3) 0.038(3) -0.010(2) 0.022(2) -0.013(2)
C39 0.023(2) 0.039(3) 0.050(3) -0.013(2) 0.013(2) -0.0049(19)
C40 0.027(2) 0.031(2) 0.033(2) -0.0032(18) 0.010(2) -0.0006(18)
C41 0.0201(19) 0.030(2) 0.020(2) -0.0018(16) 0.0082(16) 0.0014(16)
C42 0.035(2) 0.028(2) 0.022(2) 0.0001(17) 0.0056(19) 0.0018(18)
C43 0.033(2) 0.036(2) 0.024(2) -0.0039(18) 0.0055(19) -0.0053(19)
C44 0.028(2) 0.050(3) 0.028(2) -0.005(2) -0.0022(19) -0.002(2)
C45 0.035(3) 0.042(3) 0.041(3) -0.005(2) -0.001(2) 0.013(2)
C46 0.027(2) 0.031(2) 0.032(2) -0.0051(18) -0.0004(19) 0.0023(18)
C1S 0.107(7) 0.091(6) 0.079(6) 0.006(5) -0.023(5) 0.004(5)
Cl1S 0.250(4) 0.1061(19) 0.0949(18) 0.0254(15) -0.085(2) -0.007(2)
Cl2S 0.100(3) 0.104(3) 0.119(4) 0.053(3) 0.030(3) 0.007(3)
Cl3S 0.115(3) 0.0546(19) 0.077(2) -0.0077(16) 0.024(2) -0.033(2)

loop_
_atom_type_symbol
_atom_type_description
_atom_type_scat_dispersion_real
_atom_type_scat_dispersion_imag
_atom_type_scat_source
C C 0.0181 0.0091 'International Tables Vol C Tables 4.2.6.8 and 6.1.1.4'
H H 0.0000 0.0000 'International Tables Vol C Tables 4.2.6.8 and 6.1.1.4'
N N 0.0311 0.0180 'International Tables Vol C Tables 4.2.6.8 and 6.1.1.4'
O O 0.0492 0.0322 'International Tables Vol C Tables 4.2.6.8 and 6.1.1.4'
P P 0.2955 0.4335 'International Tables Vol C Tables 4.2.6.8 and 6.1.1.4'
S S 0.3331 0.5567 'International Tables Vol C Tables 4.2.6.8 and 6.1.1.4'
Cu Cu -1.9646 0.5888 'International Tables Vol C Tables 4.2.6.8 and 6.1.1.4'
I I -0.3257 6.8362 'International Tables Vol C Tables 4.2.6.8 and 6.1.1.4'
Cl Cl 0.3639 0.7018 'International Tables Vol C Tables 4.2.6.8 and 6.1.1.4'

loop_
_geom_angle_atom_site_label_1
_geom_angle_atom_site_label_2
_geom_angle_atom_site_label_3
_geom_angle
_geom_angle_site_symmetry_1
_geom_angle_site_symmetry_3
_geom_angle_publ_flag
N1 Cu1 P2 112.77(12) . . ?
N1 Cu1 P1 115.43(11) . . ?
P2 Cu1 P1 112.43(4) . . ?
N1 Cu1 I1 100.99(11) . . ?
P2 Cu1 I1 107.60(3) . . ?
P1 Cu1 I1 106.45(3) . . ?
C7 S1 C1 88.8(3) . . ?
C9 P1 C23 104.46(19) . . ?
C9 P1 C29 101.7(2) . . ?
C23 P1 C29 100.8(2) . . ?
C9 P1 Cu1 114.34(14) . . ?
C23 P1 Cu1 115.17(13) . . ?
C29 P1 Cu1 118.25(16) . . ?
C41 P2 C35 103.7(2) . . ?
C41 P2 C19 101.99(18) . . ?
C35 P2 C19 102.73(19) . . ?
C41 P2 Cu1 116.28(14) . . ?
C35 P2 Cu1 115.13(15) . . ?
C19 P2 Cu1 115.14(14) . . ?
C8 O1 C20 115.5(3) . . ?
C1 N1 C2 110.0(4) . . ?
C1 N1 Cu1 120.5(4) . . ?
C2 N1 Cu1 129.5(3) . . ?
N1 C1 S1 117.0(4) . . ?
N1 C1 H1 121.5 . . ?
S1 C1 H1 121.5 . . ?
C3 C2 C7 119.7(5) . . ?
C3 C2 N1 126.0(4) . . ?
C7 C2 N1 114.3(5) . . ?
C4 C3 C2 119.2(5) . . ?
C4 C3 H3 120.4 . . ?
C2 C3 H3 120.4 . . ?
C3 C4 C5 121.0(6) . . ?
C3 C4 H4 119.5 . . ?
C5 C4 H4 119.5 . . ?
C6 C5 C4 120.9(5) . . ?
C6 C5 H5 119.5 . . ?
C4 C5 H5 119.5 . . ?
C5 C6 C7 118.1(5) . . ?
C5 C6 H6 121.0 . . ?
C7 C6 H6 121.0 . . ?
C2 C7 C6 121.0(5) . . ?
C2 C7 S1 110.0(4) . . ?
C6 C7 S1 129.0(4) . . ?
O1 C8 C13 120.5(4) . . ?
O1 C8 C9 116.1(3) . . ?
C13 C8 C9 123.5(4) . . ?
C8 C9 C10 117.3(4) . . ?
C8 C9 P1 118.3(3) . . ?
C10 C9 P1 124.2(3) . . ?
C11 C10 C9 120.4(4) . . ?
C11 C10 H10 119.8 . . ?
C9 C10 H10 119.8 . . ?
C12 C11 C10 120.3(4) . . ?
C12 C11 H11 119.9 . . ?
C10 C11 H11 119.9 . . ?
C11 C12 C13 121.6(4) . . ?
C11 C12 H12 119.2 . . ?
C13 C12 H12 119.2 . . ?
C12 C13 C8 116.9(4) . . ?
C12 C13 C14 124.8(4) . . ?
C8 C13 C14 118.3(4) . . ?
C13 C14 C15 107.8(3) . . ?
C13 C14 C21 111.5(4) . . ?
C15 C14 C21 111.8(4) . . ?
C13 C14 C22 108.5(4) . . ?
C15 C14 C22 108.2(4) . . ?
C21 C14 C22 109.0(4) . . ?
C20 C15 C16 116.4(4) . . ?
C20 C15 C14 118.4(4) . . ?
C16 C15 C14 125.2(4) . . ?
C17 C16 C15 121.5(4) . . ?
C17 C16 H16 119.2 . . ?
C15 C16 H16 119.2 . . ?
C18 C17 C16 120.3(4) . . ?
C18 C17 H17 119.8 . . ?
C16 C17 H17 119.8 . . ?
C17 C18 C19 120.5(4) . . ?
C17 C18 H18 119.8 . . ?
C19 C18 H18 119.8 . . ?
C18 C19 C20 117.5(4) . . ?
C18 C19 P2 125.5(3) . . ?
C20 C19 P2 116.7(3) . . ?
O1 C20 C15 120.4(4) . . ?
O1 C20 C19 115.8(3) . . ?
C15 C20 C19 123.7(4) . . ?
C14 C21 H21A 109.5 . . ?
C14 C21 H21B 109.5 . . ?
H21A C21 H21B 109.5 . . ?
C14 C21 H21C 109.5 . . ?
H21A C21 H21C 109.5 . . ?
H21B C21 H21C 109.5 . . ?
C14 C22 H22A 109.5 . . ?
C14 C22 H22B 109.5 . . ?
H22A C22 H22B 109.5 . . ?
C14 C22 H22C 109.5 . . ?
H22A C22 H22C 109.5 . . ?
H22B C22 H22C 109.5 . . ?
C28 C23 C24 118.8(4) . . ?
C28 C23 P1 123.5(3) . . ?
C24 C23 P1 117.6(3) . . ?
C25 C24 C23 120.6(4) . . ?
C25 C24 H24 119.7 . . ?
C23 C24 H24 119.7 . . ?
C24 C25 C26 120.1(5) . . ?
C24 C25 H25 120.0 . . ?
C26 C25 H25 120.0 . . ?
C27 C26 C25 119.6(5) . . ?
C27 C26 H26 120.2 . . ?
C25 C26 H26 120.2 . . ?
C26 C27 C28 121.2(5) . . ?
C26 C27 H27 119.4 . . ?
C28 C27 H27 119.4 . . ?
C27 C28 C23 119.7(5) . . ?
C27 C28 H28 120.1 . . ?
C23 C28 H28 120.1 . . ?
C30 C29 C34 119.9(5) . . ?
C30 C29 P1 118.2(4) . . ?
C34 C29 P1 121.9(4) . . ?
C29 C30 C31 119.4(6) . . ?
C29 C30 H30 120.3 . . ?
C31 C30 H30 120.3 . . ?
C32 C31 C30 120.4(6) . . ?
C32 C31 H31 119.8 . . ?
C30 C31 H31 119.8 . . ?
C33 C32 C31 119.8(5) . . ?
C33 C32 H32 120.1 . . ?
C31 C32 H32 120.1 . . ?
C32 C33 C34 120.7(6) . . ?
C32 C33 H33 119.6 . . ?
C34 C33 H33 119.6 . . ?
C33 C34 C29 119.7(6) . . ?
C33 C34 H34 120.1 . . ?
C29 C34 H34 120.1 . . ?
C36 C35 C40 118.8(4) . . ?
C36 C35 P2 123.4(4) . . ?
C40 C35 P2 117.8(3) . . ?
C35 C36 C37 120.7(5) . . ?
C35 C36 H36 119.7 . . ?
C37 C36 H36 119.7 . . ?
C38 C37 C36 119.9(5) . . ?
C38 C37 H37 120.1 . . ?
C36 C37 H37 120.1 . . ?
C37 C38 C39 120.3(4) . . ?
C37 C38 H38 119.9 . . ?
C39 C38 H38 119.9 . . ?
C38 C39 C40 119.7(5) . . ?
C38 C39 H39 120.2 . . ?
C40 C39 H39 120.2 . . ?
C35 C40 C39 120.7(5) . . ?
C35 C40 H40 119.7 . . ?
C39 C40 H40 119.7 . . ?
C42 C41 C46 118.1(4) . . ?
C42 C41 P2 118.9(3) . . ?
C46 C41 P2 123.1(3) . . ?
C43 C42 C41 120.6(4) . . ?
C43 C42 H42 119.7 . . ?
C41 C42 H42 119.7 . . ?
C42 C43 C44 120.9(4) . . ?
C42 C43 H43 119.5 . . ?
C44 C43 H43 119.5 . . ?
C45 C44 C43 118.6(4) . . ?
C45 C44 H44 120.7 . . ?
C43 C44 H44 120.7 . . ?
C46 C45 C44 120.9(5) . . ?
C46 C45 H45 119.5 . . ?
C44 C45 H45 119.5 . . ?
C45 C46 C41 120.9(4) . . ?
C45 C46 H46 119.6 . . ?
C41 C46 H46 119.6 . . ?
Cl3S C1S Cl1S 123.5(6) . . ?
Cl3S C1S Cl2S 56.7(4) . . ?
Cl1S C1S Cl2S 100.1(5) . . ?
Cl3S C1S H1SA 125.0 . . ?
Cl1S C1S H1SA 111.2 . . ?
Cl2S C1S H1SA 111.3 . . ?
Cl3S C1S H1SB 55.6 . . ?
Cl1S C1S H1SB 112.2 . . ?
Cl2S C1S H1SB 112.1 . . ?
H1SA C1S H1SB 109.7 . . ?
Cl3S C1S H1SC 106.6 . . ?
Cl1S C1S H1SC 106.7 . . ?
Cl2S C1S H1SC 65.3 . . ?
H1SA C1S H1SC 47.9 . . ?
H1SB C1S H1SC 140.7 . . ?
Cl3S C1S H1SD 106.3 . . ?
Cl1S C1S H1SD 106.2 . . ?
Cl2S C1S H1SD 153.7 . . ?
H1SA C1S H1SD 59.5 . . ?
H1SB C1S H1SD 56.9 . . ?
H1SC C1S H1SD 106.7 . . ?
C1S Cl2S H1SC 32.7 . . ?
C1S Cl3S H1SB 35.4 . . ?

loop_
_geom_bond_atom_site_label_1
_geom_bond_atom_site_label_2
_geom_bond_distance
_geom_bond_site_symmetry_2
_geom_bond_publ_flag
Cu1 N1 2.115(4) . ?
Cu1 P2 2.2870(12) . ?
Cu1 P1 2.2899(12) . ?
Cu1 I1 2.6828(7) . ?
S1 C7 1.725(6) . ?
S1 C1 1.726(5) . ?
P1 C9 1.830(4) . ?
P1 C23 1.830(4) . ?
P1 C29 1.839(4) . ?
P2 C41 1.822(4) . ?
P2 C35 1.832(4) . ?
P2 C19 1.837(4) . ?
O1 C8 1.380(5) . ?
O1 C20 1.387(5) . ?
N1 C1 1.290(7) . ?
N1 C2 1.400(6) . ?
C1 H1 0.9500 . ?
C2 C3 1.389(8) . ?
C2 C7 1.395(7) . ?
C3 C4 1.374(8) . ?
C3 H3 0.9500 . ?
C4 C5 1.394(9) . ?
C4 H4 0.9500 . ?
C5 C6 1.373(9) . ?
C5 H5 0.9500 . ?
C6 C7 1.405(8) . ?
C6 H6 0.9500 . ?
C8 C13 1.396(6) . ?
C8 C9 1.399(6) . ?
C9 C10 1.400(6) . ?
C10 C11 1.392(6) . ?
C10 H10 0.9500 . ?
C11 C12 1.384(7) . ?
C11 H11 0.9500 . ?
C12 C13 1.389(6) . ?
C12 H12 0.9500 . ?
C13 C14 1.525(6) . ?
C14 C15 1.525(6) . ?
C14 C21 1.532(7) . ?
C14 C22 1.545(7) . ?
C15 C20 1.389(6) . ?
C15 C16 1.394(6) . ?
C16 C17 1.384(7) . ?
C16 H16 0.9500 . ?
C17 C18 1.382(6) . ?
C17 H17 0.9500 . ?
C18 C19 1.390(6) . ?
C18 H18 0.9500 . ?
C19 C20 1.396(6) . ?
C21 H21A 0.9800 . ?
C21 H21B 0.9800 . ?
C21 H21C 0.9800 . ?
C22 H22A 0.9800 . ?
C22 H22B 0.9800 . ?
C22 H22C 0.9800 . ?
C23 C28 1.391(6) . ?
C23 C24 1.396(6) . ?
C24 C25 1.379(7) . ?
C24 H24 0.9500 . ?
C25 C26 1.389(8) . ?
C25 H25 0.9500 . ?
C26 C27 1.364(8) . ?
C26 H26 0.9500 . ?
C27 C28 1.388(7) . ?
C27 H27 0.9500 . ?
C28 H28 0.9500 . ?
C29 C30 1.381(7) . ?
C29 C34 1.391(7) . ?
C30 C31 1.400(8) . ?
C30 H30 0.9500 . ?
C31 C32 1.375(10) . ?
C31 H31 0.9500 . ?
C32 C33 1.370(10) . ?
C32 H32 0.9500 . ?
C33 C34 1.385(7) . ?
C33 H33 0.9500 . ?
C34 H34 0.9500 . ?
C35 C36 1.379(7) . ?
C35 C40 1.387(6) . ?
C36 C37 1.394(7) . ?
C36 H36 0.9500 . ?
C37 C38 1.369(8) . ?
C37 H37 0.9500 . ?
C38 C39 1.381(8) . ?
C38 H38 0.9500 . ?
C39 C40 1.388(7) . ?
C39 H39 0.9500 . ?
C40 H40 0.9500 . ?
C41 C42 1.389(6) . ?
C41 C46 1.401(6) . ?
C42 C43 1.376(6) . ?
C42 H42 0.9500 . ?
C43 C44 1.387(7) . ?
C43 H43 0.9500 . ?
C44 C45 1.383(7) . ?
C44 H44 0.9500 . ?
C45 C46 1.367(7) . ?
C45 H45 0.9500 . ?
C46 H46 0.9500 . ?
C1S Cl3S 1.655(8) . ?
C1S Cl1S 1.716(8) . ?
C1S Cl2S 1.762(10) . ?
C1S H1SA 0.9600 . ?
C1S H1SB 0.9600 . ?
C1S H1SC 0.9600 . ?
C1S H1SD 0.9600 . ?
Cl2S H1SC 1.6170 . ?
Cl3S H1SB 1.3656 . ?

loop_
_geom_torsion_atom_site_label_1
_geom_torsion_atom_site_label_2
_geom_torsion_atom_site_label_3
_geom_torsion_atom_site_label_4
_geom_torsion
_geom_torsion_site_symmetry_1
_geom_torsion_site_symmetry_2
_geom_torsion_site_symmetry_3
_geom_torsion_site_symmetry_4
_geom_torsion_publ_flag
N1 Cu1 P1 C9 61.5(2) . . . . ?
P2 Cu1 P1 C9 -69.79(16) . . . . ?
I1 Cu1 P1 C9 172.63(15) . . . . ?
N1 Cu1 P1 C23 -177.5(2) . . . . ?
P2 Cu1 P1 C23 51.23(16) . . . . ?
I1 Cu1 P1 C23 -66.35(16) . . . . ?
N1 Cu1 P1 C29 -58.3(2) . . . . ?
P2 Cu1 P1 C29 170.43(17) . . . . ?
I1 Cu1 P1 C29 52.85(17) . . . . ?
N1 Cu1 P2 C41 -179.81(18) . . . . ?
P1 Cu1 P2 C41 -47.20(15) . . . . ?
I1 Cu1 P2 C41 69.70(15) . . . . ?
N1 Cu1 P2 C35 58.7(2) . . . . ?
P1 Cu1 P2 C35 -168.74(16) . . . . ?
I1 Cu1 P2 C35 -51.84(16) . . . . ?
N1 Cu1 P2 C19 -60.62(19) . . . . ?
P1 Cu1 P2 C19 71.99(15) . . . . ?
I1 Cu1 P2 C19 -171.12(15) . . . . ?
P2 Cu1 N1 C1 -130.4(4) . . . . ?
P1 Cu1 N1 C1 98.4(4) . . . . ?
I1 Cu1 N1 C1 -15.9(5) . . . . ?
P2 Cu1 N1 C2 48.6(4) . . . . ?
P1 Cu1 N1 C2 -82.5(4) . . . . ?
I1 Cu1 N1 C2 163.2(4) . . . . ?
C2 N1 C1 S1 0.5(6) . . . . ?
Cu1 N1 C1 S1 179.7(3) . . . . ?
C7 S1 C1 N1 -1.1(5) . . . . ?
C1 N1 C2 C3 -178.3(5) . . . . ?
Cu1 N1 C2 C3 2.6(7) . . . . ?
C1 N1 C2 C7 0.6(6) . . . . ?
Cu1 N1 C2 C7 -178.6(3) . . . . ?
C7 C2 C3 C4 1.3(8) . . . . ?
N1 C2 C3 C4 -179.9(5) . . . . ?
C2 C3 C4 C5 -2.2(9) . . . . ?
C3 C4 C5 C6 1.4(9) . . . . ?
C4 C5 C6 C7 0.4(9) . . . . ?
C3 C2 C7 C6 0.4(7) . . . . ?
N1 C2 C7 C6 -178.5(5) . . . . ?
C3 C2 C7 S1 177.6(4) . . . . ?
N1 C2 C7 S1 -1.3(5) . . . . ?
C5 C6 C7 C2 -1.3(8) . . . . ?
C5 C6 C7 S1 -177.8(4) . . . . ?
C1 S1 C7 C2 1.3(4) . . . . ?
C1 S1 C7 C6 178.2(5) . . . . ?
C20 O1 C8 C13 34.0(5) . . . . ?
C20 O1 C8 C9 -145.3(4) . . . . ?
O1 C8 C9 C10 -177.6(4) . . . . ?
C13 C8 C9 C10 3.1(6) . . . . ?
O1 C8 C9 P1 7.7(5) . . . . ?
C13 C8 C9 P1 -171.7(3) . . . . ?
C23 P1 C9 C8 -82.0(4) . . . . ?
C29 P1 C9 C8 173.4(3) . . . . ?
Cu1 P1 C9 C8 44.7(4) . . . . ?
C23 P1 C9 C10 103.6(4) . . . . ?
C29 P1 C9 C10 -0.9(4) . . . . ?
Cu1 P1 C9 C10 -129.6(3) . . . . ?
C8 C9 C10 C11 -2.1(6) . . . . ?
P1 C9 C10 C11 172.3(3) . . . . ?
C9 C10 C11 C12 -0.1(7) . . . . ?
C10 C11 C12 C13 1.7(7) . . . . ?
C11 C12 C13 C8 -0.8(6) . . . . ?
C11 C12 C13 C14 177.1(4) . . . . ?
O1 C8 C13 C12 179.1(4) . . . . ?
C9 C8 C13 C12 -1.6(6) . . . . ?
O1 C8 C13 C14 1.1(6) . . . . ?
C9 C8 C13 C14 -179.6(4) . . . . ?
C12 C13 C14 C15 148.4(4) . . . . ?
C8 C13 C14 C15 -33.7(5) . . . . ?
C12 C13 C14 C21 25.4(6) . . . . ?
C8 C13 C14 C21 -156.7(4) . . . . ?
C12 C13 C14 C22 -94.6(5) . . . . ?
C8 C13 C14 C22 83.3(5) . . . . ?
C13 C14 C15 C20 35.0(5) . . . . ?
C21 C14 C15 C20 157.8(4) . . . . ?
C22 C14 C15 C20 -82.2(5) . . . . ?
C13 C14 C15 C16 -147.5(4) . . . . ?
C21 C14 C15 C16 -24.6(6) . . . . ?
C22 C14 C15 C16 95.3(5) . . . . ?
C20 C15 C16 C17 1.2(6) . . . . ?
C14 C15 C16 C17 -176.4(4) . . . . ?
C15 C16 C17 C18 -1.9(7) . . . . ?
C16 C17 C18 C19 0.1(7) . . . . ?
C17 C18 C19 C20 2.2(6) . . . . ?
C17 C18 C19 P2 -171.1(3) . . . . ?
C41 P2 C19 C18 -107.1(4) . . . . ?
C35 P2 C19 C18 0.2(4) . . . . ?
Cu1 P2 C19 C18 126.1(3) . . . . ?
C41 P2 C19 C20 79.6(3) . . . . ?
C35 P2 C19 C20 -173.2(3) . . . . ?
Cu1 P2 C19 C20 -47.3(3) . . . . ?
C8 O1 C20 C15 -32.7(5) . . . . ?
C8 O1 C20 C19 144.8(4) . . . . ?
C16 C15 C20 O1 178.6(4) . . . . ?
C14 C15 C20 O1 -3.6(6) . . . . ?
C16 C15 C20 C19 1.3(6) . . . . ?
C14 C15 C20 C19 179.0(4) . . . . ?
C18 C19 C20 O1 179.6(4) . . . . ?
P2 C19 C20 O1 -6.4(5) . . . . ?
C18 C19 C20 C15 -2.9(6) . . . . ?
P2 C19 C20 C15 171.0(3) . . . . ?
C9 P1 C23 C28 10.5(4) . . . . ?
C29 P1 C23 C28 115.8(4) . . . . ?
Cu1 P1 C23 C28 -115.7(4) . . . . ?
C9 P1 C23 C24 -167.5(3) . . . . ?
C29 P1 C23 C24 -62.2(4) . . . . ?
Cu1 P1 C23 C24 66.3(4) . . . . ?
C28 C23 C24 C25 -1.1(7) . . . . ?
P1 C23 C24 C25 177.1(4) . . . . ?
C23 C24 C25 C26 0.7(7) . . . . ?
C24 C25 C26 C27 0.6(8) . . . . ?
C25 C26 C27 C28 -1.6(8) . . . . ?
C26 C27 C28 C23 1.3(8) . . . . ?
C24 C23 C28 C27 0.1(7) . . . . ?
P1 C23 C28 C27 -177.9(4) . . . . ?
C9 P1 C29 C30 -101.9(4) . . . . ?
C23 P1 C29 C30 150.7(4) . . . . ?
Cu1 P1 C29 C30 24.2(4) . . . . ?
C9 P1 C29 C34 78.9(4) . . . . ?
C23 P1 C29 C34 -28.5(4) . . . . ?
Cu1 P1 C29 C34 -154.9(3) . . . . ?
C34 C29 C30 C31 -1.7(8) . . . . ?
P1 C29 C30 C31 179.2(4) . . . . ?
C29 C30 C31 C32 1.8(9) . . . . ?
C30 C31 C32 C33 -1.0(9) . . . . ?
C31 C32 C33 C34 0.1(9) . . . . ?
C32 C33 C34 C29 0.1(8) . . . . ?
C30 C29 C34 C33 0.8(7) . . . . ?
P1 C29 C34 C33 179.9(4) . . . . ?
C41 P2 C35 C36 25.5(5) . . . . ?
C19 P2 C35 C36 -80.5(5) . . . . ?
Cu1 P2 C35 C36 153.6(4) . . . . ?
C41 P2 C35 C40 -153.0(3) . . . . ?
C19 P2 C35 C40 101.1(4) . . . . ?
Cu1 P2 C35 C40 -24.8(4) . . . . ?
C40 C35 C36 C37 -1.2(8) . . . . ?
P2 C35 C36 C37 -179.7(4) . . . . ?
C35 C36 C37 C38 0.6(9) . . . . ?
C36 C37 C38 C39 0.3(8) . . . . ?
C37 C38 C39 C40 -0.4(7) . . . . ?
C36 C35 C40 C39 1.1(7) . . . . ?
P2 C35 C40 C39 179.6(3) . . . . ?
C38 C39 C40 C35 -0.3(7) . . . . ?
C35 P2 C41 C42 96.9(4) . . . . ?
C19 P2 C41 C42 -156.6(3) . . . . ?
Cu1 P2 C41 C42 -30.5(4) . . . . ?
C35 P2 C41 C46 -84.4(4) . . . . ?
C19 P2 C41 C46 22.1(4) . . . . ?
Cu1 P2 C41 C46 148.2(3) . . . . ?
C46 C41 C42 C43 0.2(6) . . . . ?
P2 C41 C42 C43 178.9(3) . . . . ?
C41 C42 C43 C44 0.1(7) . . . . ?
C42 C43 C44 C45 0.7(7) . . . . ?
C43 C44 C45 C46 -1.9(8) . . . . ?
C44 C45 C46 C41 2.2(8) . . . . ?
C42 C41 C46 C45 -1.4(7) . . . . ?
P2 C41 C46 C45 179.9(4) . . . . ?
